data_7204478
loop_
_publ_author_name
'Horacio Reyes'
'Blanca M. Mu\~noz'
'Norberto Farf\'an'
'Rosa Santillan'
'Susana Rojas-Lima'
'Pascal G. Lacroix'
'Keitaro Nakatani'

_publ_section_title
;
 Synthesis, crystal structures, and quadratic nonlinear optical
 properties in a series of push--pull boronate derivatives
;
_journal_issue 10
_journal_name_full 'J. Mater. Chem.'
_journal_page_first 2898
_journal_page_last 2903
_journal_paper_doi 10.1039/b205308j
_journal_volume 12
_journal_year 2002
_chemical_compound_source 'synthesis as described'
_chemical_formula_moiety 'C23 H21 B1 F1 N3 O4'
_chemical_formula_structural 'C23 H21 B1 F1 N3 O4'
_chemical_formula_sum 'C23 H21 B F N3 O4'
_chemical_formula_weight 433.24
_chemical_name_systematic
;\
2-(4-fluorophenyl)-(3'-nitrobenzo[d])-(4''-diethylaminobenzo[h])-1,3-dioxa-6-\
aza-2-boracyclonon-6-ene
;
_space_group_IT_number 14
_symmetry_cell_setting monoclinic
_symmetry_Int_Tables_number 14
_symmetry_space_group_name_Hall '-P 2yab'
_symmetry_space_group_name_H-M 'P 1 21/a 1'
_atom_sites_solution_hydrogens geom
_atom_sites_solution_primary direct
_atom_sites_solution_secondary difmap
_audit_conform_dict_location ftp://ftp.iucr.org/pub/cif_core.dic
_audit_conform_dict_name cif_core.dic
_audit_conform_dict_version 2.2
_audit_creation_date 2002-07-05T10:46:30-00:00
_audit_creation_method 'WinGX routine CIF_UPDATE'
_cell_angle_alpha 90
_cell_angle_beta 108.23
_cell_angle_gamma 90
_cell_formula_units_Z 4
_cell_length_a 11.229
_cell_length_b 15.668
_cell_length_c 12.587
_cell_measurement_reflns_used 5600
_cell_measurement_temperature 293(2)
_cell_measurement_theta_max 25
_cell_measurement_theta_min 2
_cell_measurement_wavelength 0.71073
_cell_volume 2103.356
_computing_cell_refinement 'CAD4 Express (Enraf Nonius, 1994)'
_computing_data_collection 'CAD4 Express (Enraf Nonius, 1994)'
_computing_data_reduction 'XCAD4 (Harms & Wocadlo, 1995)'
_computing_molecular_graphics 'Ortep-3 for Windows (Farrugia, 1997)'
_computing_publication_material 'WinGX publication routines (Farrugia, 1999)'
_computing_structure_refinement 'SHELXL-97 (Sheldrick, 1997)'
_diffrn_ambient_temperature 293(2)
_diffrn_detector 'scintillation LiI'
_diffrn_detector_dtime 1.195
_diffrn_measured_fraction_theta_full 0.998
_diffrn_measured_fraction_theta_max 0.998
_diffrn_measurement_device '\k-geometry diffractometer'
_diffrn_measurement_device_type 'Enraf Nonius TurboCAD4'
_diffrn_measurement_method 'non-profiled omega/2theta scans'
_diffrn_orient_matrix_type
;
x-axis points to radiation source
the matrix is specified in reciprocal space
;
_diffrn_orient_matrix_UB_11 -0.5057E-2
_diffrn_orient_matrix_UB_12 0.17988E-1
_diffrn_orient_matrix_UB_13 -0.77656E-1
_diffrn_orient_matrix_UB_21 0.07104
_diffrn_orient_matrix_UB_22 0.40725E-1
_diffrn_orient_matrix_UB_23 0.31293E-1
_diffrn_orient_matrix_UB_31 0.06103
_diffrn_orient_matrix_UB_32 -0.45735E-1
_diffrn_orient_matrix_UB_33 -0.2555E-2
_diffrn_radiation_monochromator graphite
_diffrn_radiation_probe x-ray
_diffrn_radiation_type MoK\a
_diffrn_radiation_wavelength 0.71073
_diffrn_reflns_av_unetI/netI 0.0665
_diffrn_reflns_limit_h_max 13
_diffrn_reflns_limit_h_min 0
_diffrn_reflns_limit_k_max 0
_diffrn_reflns_limit_k_min -19
_diffrn_reflns_limit_l_max 14
_diffrn_reflns_limit_l_min -15
_diffrn_reflns_number 4460
_diffrn_reflns_theta_full 26.29
_diffrn_reflns_theta_max 26.29
_diffrn_reflns_theta_min 3.11
_diffrn_source 'Enraf Nonius FR590'
_diffrn_standards_decay_% 2
_diffrn_standards_interval_time 120
_diffrn_standards_number 3
_exptl_absorpt_coefficient_mu 0.1
_exptl_absorpt_correction_T_max 0.8978
_exptl_absorpt_correction_T_min 0.6497
_exptl_absorpt_correction_type refdelf
_exptl_absorpt_process_details
;
?
;
_exptl_crystal_colour Red
_exptl_crystal_density_diffrn 1.368
_exptl_crystal_density_method 'not measured'
_exptl_crystal_description prism
_exptl_crystal_F_000 904
_exptl_crystal_size_max 0.5
_exptl_crystal_size_mid 0.5
_exptl_crystal_size_min 0.5
_refine_diff_density_max 0.185
_refine_diff_density_min -0.224
_refine_diff_density_rms 0.045
_refine_ls_extinction_coef 0.0005(12)
_refine_ls_extinction_expression Fc^*^=kFc[1+0.001xFc^2^\l^3^/sin(2\q)]^-1/4^
_refine_ls_extinction_method SHELXL
_refine_ls_goodness_of_fit_ref 1.059
_refine_ls_hydrogen_treatment mixed
_refine_ls_matrix_type full
_refine_ls_number_parameters 362
_refine_ls_number_reflns 4237
_refine_ls_number_restraints 0
_refine_ls_restrained_S_all 1.059
_refine_ls_R_factor_all 0.1578
_refine_ls_R_factor_gt 0.0502
_refine_ls_shift/su_max 0.007
_refine_ls_shift/su_mean 0.001
_refine_ls_structure_factor_coef Fsqd
_refine_ls_weighting_details
;
calc w=1/[\s^2^(Fo^2^)+(0.0766P)^2^+0.0000P] where 
P=(Fo^2^+2Fc^2^)/3
;
_refine_ls_weighting_scheme calc
_refine_ls_wR_factor_gt 0.1249
_refine_ls_wR_factor_ref 0.1641
_reflns_number_gt 1949
_reflns_number_total 4237
_reflns_threshold_expression >2sigma(I)
_cod_data_source_file b205308j.txt
_cod_data_source_block nfvb23
_cod_original_cell_volume 2103.4
_cod_original_sg_symbol_H-M 'P 21/a'
_cod_database_code 7204478
_cod_depositor_comments
;
 Replacing the "&#x00A5;" substring with the "'" symbol in the
 _chemical_name_systematic data items value.

 Antanas Vaitkus,
 2017-03-29
;
_exptl_absorpt_factor_mur 0.035
_diffrn_standards_decay_corr_max 1.037
_diffrn_standards_decay_corr_min 0.968

loop_
_symmetry_equiv_pos_as_xyz
'x, y, z'
'-x+1/2, y+1/2, -z'
'-x, -y, -z'
'x-1/2, -y-1/2, z'

loop_
_atom_site_label
_atom_site_type_symbol
_atom_site_fract_x
_atom_site_fract_y
_atom_site_fract_z
_atom_site_U_iso_or_equiv
_atom_site_adp_type
_atom_site_occupancy
_atom_site_symmetry_multiplicity
_atom_site_calc_flag
_atom_site_refinement_flags
_atom_site_disorder_assembly
_atom_site_disorder_group
H7 H 0.334(2) 0.3169(17) 0.469(2) 0.045(8) Uiso 1 1 d . . .
H2 H -0.010(3) 0.2640(17) 0.666(2) 0.046(8) Uiso 1 1 d . . .
H19 H 0.074(3) 0.045(2) 0.606(3) 0.082(11) Uiso 1 1 d . . .
H15 H 0.374(3) 0.0768(19) 0.499(2) 0.058(9) Uiso 1 1 d . . .
H5 H 0.357(3) 0.398(2) 0.639(3) 0.085(11) Uiso 1 1 d . . .
H12 H 0.337(3) 0.205(2) 0.107(3) 0.088(12) Uiso 1 1 d . . .
H10 H 0.031(3) 0.079(2) 0.138(2) 0.062(10) Uiso 1 1 d . . .
H4 H 0.263(3) 0.435(2) 0.776(3) 0.072(11) Uiso 1 1 d . . .
H18 H 0.182(3) -0.063(2) 0.728(3) 0.091(12) Uiso 1 1 d . . .
H20A H 0.055(3) 0.470(2) 0.931(3) 0.090(12) Uiso 1 1 d . . .
H13 H 0.378(3) 0.2553(19) 0.290(2) 0.052(9) Uiso 1 1 d . . .
H22B H -0.096(3) 0.393(2) 0.849(3) 0.069(10) Uiso 1 1 d . . .
H23B H -0.138(4) 0.249(3) 0.876(3) 0.125(17) Uiso 1 1 d . . .
H16 H 0.484(4) -0.038(3) 0.615(3) 0.097(12) Uiso 1 1 d . . .
H22A H -0.119(4) 0.331(2) 0.740(3) 0.099(13) Uiso 1 1 d . . .
H20B H 0.154(3) 0.494(3) 0.865(3) 0.092(12) Uiso 1 1 d . . .
H23A H -0.001(4) 0.219(3) 0.855(3) 0.105(14) Uiso 1 1 d . . .
H23C H -0.002(3) 0.286(2) 0.960(3) 0.067(10) Uiso 1 1 d . . .
O2 O 0.06398(16) 0.20087(13) 0.51248(16) 0.0530(5) Uani 1 1 d . . .
O1 O 0.06716(17) 0.12074(14) 0.34648(16) 0.0561(6) Uani 1 1 d . . .
N1 N 0.2339(2) 0.21506(16) 0.42856(19) 0.0475(6) Uani 1 1 d . . .
C4 C 0.1184(3) 0.35636(19) 0.7392(2) 0.0502(7) Uani 1 1 d . . .
C1 C 0.2319(2) 0.30352(19) 0.5780(2) 0.0462(7) Uani 1 1 d . . .
C3 C 0.0674(3) 0.2891(2) 0.6640(2) 0.0505(8) Uani 1 1 d . . .
N2 N 0.0626(2) 0.38247(16) 0.8140(2) 0.0577(7) Uani 1 1 d . . .
C2 C 0.1217(2) 0.26265(19) 0.5862(2) 0.0473(7) Uani 1 1 d . . .
C14 C 0.2156(3) 0.07590(19) 0.5402(2) 0.0475(7) Uani 1 1 d . . .
C7 C 0.2770(3) 0.2836(2) 0.4899(3) 0.0492(8) Uani 1 1 d . . .
F1 F 0.4006(2) -0.11833(14) 0.7500(2) 0.1028(8) Uani 1 1 d . . .
C19 C 0.1611(3) 0.0327(2) 0.6097(3) 0.0605(9) Uani 1 1 d . . .
C9 C 0.1310(3) 0.1400(2) 0.2755(2) 0.0507(7) Uani 1 1 d . . .
C6 C 0.2803(3) 0.3718(2) 0.6527(3) 0.0560(8) Uani 1 1 d . . .
C10 C 0.1038(3) 0.1118(2) 0.1669(3) 0.0555(8) Uani 1 1 d . . .
C11 C 0.1810(3) 0.1399(2) 0.1083(2) 0.0586(8) Uani 1 1 d . . .
C5 C 0.2280(3) 0.3964(2) 0.7302(3) 0.0584(9) Uani 1 1 d . . .
C8 C 0.2347(3) 0.19500(19) 0.3206(2) 0.0491(7) Uani 1 1 d . . .
C13 C 0.3107(3) 0.2209(2) 0.2611(3) 0.0570(8) Uani 1 1 d . . .
C15 C 0.3340(3) 0.0490(2) 0.5443(3) 0.0569(8) Uani 1 1 d . . .
C16 C 0.3977(4) -0.0164(2) 0.6141(3) 0.0661(9) Uani 1 1 d . . .
C20 C 0.1204(4) 0.4463(3) 0.9001(3) 0.0741(11) Uani 1 1 d . . .
N3 N 0.1549(4) 0.1107(2) -0.0084(2) 0.0732(8) Uani 1 1 d . . .
B1 B 0.1423(3) 0.1521(2) 0.4607(3) 0.0492(8) Uani 1 1 d . . .
C18 C 0.2224(4) -0.0333(2) 0.6803(3) 0.0705(10) Uani 1 1 d . . .
C17 C 0.3397(3) -0.0547(2) 0.6806(3) 0.0657(9) Uani 1 1 d . . .
O3 O 0.2263(3) 0.1296(2) -0.0588(2) 0.1128(11) Uani 1 1 d . . .
C22 C -0.0587(3) 0.3478(2) 0.8150(3) 0.0635(9) Uani 1 1 d . . .
O4 O 0.0582(3) 0.07077(19) -0.0506(2) 0.0927(9) Uani 1 1 d . . .
C12 C 0.2850(4) 0.1916(2) 0.1523(3) 0.0649(9) Uani 1 1 d . . .
C23 C -0.0476(5) 0.2693(3) 0.8837(4) 0.0869(12) Uani 1 1 d . . .
C21 C 0.2188(5) 0.4092(3) 0.9988(4) 0.1218(18) Uani 1 1 d . . .
H21A H 0.2534 0.4534 1.0523 0.183 Uiso 1 1 calc R . .
H21B H 0.2841 0.3843 0.9746 0.183 Uiso 1 1 calc R . .
H21C H 0.1819 0.366 1.0327 0.183 Uiso 1 1 calc R . .

loop_
_atom_site_aniso_label
_atom_site_aniso_U_11
_atom_site_aniso_U_22
_atom_site_aniso_U_33
_atom_site_aniso_U_23
_atom_site_aniso_U_13
_atom_site_aniso_U_12
O2 0.0366(10) 0.0638(13) 0.0611(12) -0.0128(11) 0.0189(9) -0.0082(10)
O1 0.0431(11) 0.0755(15) 0.0490(11) -0.0087(10) 0.0133(9) -0.0108(10)
N1 0.0362(12) 0.0579(16) 0.0493(14) -0.0015(12) 0.0145(11) -0.0013(12)
C4 0.0482(17) 0.0504(17) 0.0493(17) 0.0004(15) 0.0113(14) 0.0034(15)
C1 0.0368(15) 0.0486(17) 0.0511(16) 0.0004(14) 0.0106(13) -0.0010(13)
C3 0.0390(16) 0.0589(19) 0.0532(18) -0.0055(15) 0.0140(14) -0.0011(15)
N2 0.0622(16) 0.0589(16) 0.0532(15) -0.0089(13) 0.0196(13) -0.0023(13)
C2 0.0356(15) 0.0480(17) 0.0517(16) -0.0029(14) 0.0040(13) -0.0009(13)
C14 0.0432(16) 0.0545(17) 0.0456(16) -0.0144(14) 0.0151(13) -0.0091(14)
C7 0.0341(16) 0.0545(19) 0.0570(18) 0.0102(16) 0.0114(14) -0.0009(14)
F1 0.1037(17) 0.0756(15) 0.1169(19) 0.0283(13) 0.0169(14) 0.0069(13)
C19 0.0509(19) 0.068(2) 0.064(2) -0.0007(18) 0.0204(17) -0.0068(18)
C9 0.0425(16) 0.066(2) 0.0458(17) 0.0045(15) 0.0166(13) 0.0085(15)
C6 0.0469(18) 0.054(2) 0.064(2) 0.0020(16) 0.0130(16) -0.0077(16)
C10 0.0547(19) 0.058(2) 0.0532(19) 0.0042(16) 0.0156(16) 0.0079(17)
C11 0.069(2) 0.0582(19) 0.0512(18) 0.0048(16) 0.0230(17) 0.0132(18)
C5 0.059(2) 0.054(2) 0.058(2) -0.0075(17) 0.0125(17) -0.0084(17)
C8 0.0423(16) 0.0553(18) 0.0508(17) 0.0049(15) 0.0164(14) 0.0047(14)
C13 0.052(2) 0.0551(19) 0.069(2) 0.0021(17) 0.0258(17) 0.0007(17)
C15 0.056(2) 0.058(2) 0.062(2) -0.0062(17) 0.0262(17) -0.0051(16)
C16 0.062(2) 0.057(2) 0.079(2) -0.0053(19) 0.021(2) 0.0062(18)
C20 0.088(3) 0.070(3) 0.067(2) -0.018(2) 0.027(2) -0.007(2)
N3 0.095(2) 0.071(2) 0.0593(19) 0.0053(16) 0.0327(19) 0.0135(19)
B1 0.0366(17) 0.060(2) 0.0511(19) -0.0083(17) 0.0144(15) -0.0116(16)
C18 0.073(2) 0.068(2) 0.071(2) 0.005(2) 0.024(2) -0.017(2)
C17 0.070(2) 0.049(2) 0.069(2) 0.0020(17) 0.0079(19) -0.0058(18)
O3 0.138(3) 0.147(3) 0.0771(18) -0.0080(18) 0.067(2) -0.008(2)
C22 0.069(2) 0.067(2) 0.058(2) -0.0028(19) 0.0260(19) 0.0091(19)
O4 0.124(2) 0.092(2) 0.0601(16) -0.0089(14) 0.0259(16) -0.0138(19)
C12 0.075(2) 0.068(2) 0.064(2) 0.0107(19) 0.039(2) 0.0111(19)
C23 0.103(4) 0.076(3) 0.077(3) 0.007(2) 0.022(3) -0.001(3)
C21 0.151(5) 0.111(4) 0.071(3) -0.005(2) -0.011(3) -0.038(3)

loop_
_atom_type_symbol
_atom_type_description
_atom_type_scat_dispersion_real
_atom_type_scat_dispersion_imag
_atom_type_scat_source
C C 0.0033 0.0016 'International Tables Vol C Tables 4.2.6.8 and 6.1.1.4'
H H 0 0 'International Tables Vol C Tables 4.2.6.8 and 6.1.1.4'
B B 0.0013 0.0007 'International Tables Vol C Tables 4.2.6.8 and 6.1.1.4'
F F 0.0171 0.0103 'International Tables Vol C Tables 4.2.6.8 and 6.1.1.4'
N N 0.0061 0.0033 'International Tables Vol C Tables 4.2.6.8 and 6.1.1.4'
O O 0.0106 0.006 'International Tables Vol C Tables 4.2.6.8 and 6.1.1.4'

loop_
_geom_angle_atom_site_label_1
_geom_angle_atom_site_label_2
_geom_angle_atom_site_label_3
_geom_angle
_geom_angle_site_symmetry_1
_geom_angle_site_symmetry_3
_geom_angle_publ_flag
C2 O2 B1 116.9(2) . . ?
C9 O1 B1 107.8(2) . . ?
C7 N1 C8 129.6(3) . . ?
C7 N1 B1 120.7(2) . . ?
C8 N1 B1 108.3(2) . . ?
N2 C4 C3 121.0(3) . . ?
N2 C4 C5 121.8(3) . . ?
C3 C4 C5 117.1(3) . . ?
C7 C1 C6 122.6(3) . . ?
C7 C1 C2 119.9(3) . . ?
C6 C1 C2 116.9(3) . . ?
C2 C3 C4 121.8(3) . . ?
C4 N2 C20 121.9(3) . . ?
C4 N2 C22 121.9(3) . . ?
C20 N2 C22 116.2(3) . . ?
O2 C2 C3 118.7(3) . . ?
O2 C2 C1 120.7(3) . . ?
C3 C2 C1 120.4(3) . . ?
C15 C14 C19 115.8(3) . . ?
C15 C14 B1 123.3(3) . . ?
C19 C14 B1 120.9(3) . . ?
N1 C7 C1 119.3(3) . . ?
C14 C19 C18 122.3(3) . . ?
O1 C9 C10 126.1(3) . . ?
O1 C9 C8 114.4(3) . . ?
C10 C9 C8 119.5(3) . . ?
C5 C6 C1 122.3(3) . . ?
C9 C10 C11 116.7(3) . . ?
C10 C11 C12 124.4(3) . . ?
C10 C11 N3 118.2(3) . . ?
C12 C11 N3 117.3(3) . . ?
C6 C5 C4 121.3(3) . . ?
C13 C8 N1 131.6(3) . . ?
C13 C8 C9 122.6(3) . . ?
N1 C8 C9 105.8(2) . . ?
C8 C13 C12 118.2(3) . . ?
C14 C15 C16 123.2(3) . . ?
C17 C16 C15 117.7(3) . . ?
N2 C20 C21 112.9(3) . . ?
O3 N3 O4 123.0(3) . . ?
O3 N3 C11 119.3(4) . . ?
O4 N3 C11 117.7(3) . . ?
O2 B1 O1 111.2(2) . . ?
O2 B1 N1 108.7(3) . . ?
O1 B1 N1 100.2(2) . . ?
O2 B1 C14 111.8(2) . . ?
O1 B1 C14 112.1(3) . . ?
N1 B1 C14 112.2(2) . . ?
C17 C18 C19 118.0(3) . . ?
C16 C17 C18 122.9(3) . . ?
C16 C17 F1 118.7(3) . . ?
C18 C17 F1 118.4(3) . . ?
N2 C22 C23 113.6(3) . . ?
C11 C12 C13 118.5(3) . . ?

loop_
_geom_bond_atom_site_label_1
_geom_bond_atom_site_label_2
_geom_bond_distance
_geom_bond_site_symmetry_2
_geom_bond_publ_flag
O2 C2 1.357(3) . ?
O2 B1 1.463(4) . ?
O1 C9 1.343(3) . ?
O1 B1 1.504(4) . ?
N1 C7 1.324(4) . ?
N1 C8 1.397(3) . ?
N1 B1 1.566(4) . ?
C4 N2 1.347(3) . ?
C4 C3 1.412(4) . ?
C4 C5 1.417(4) . ?
C1 C7 1.390(4) . ?
C1 C6 1.417(4) . ?
C1 C2 1.426(4) . ?
C3 C2 1.370(4) . ?
N2 C20 1.468(4) . ?
N2 C22 1.470(4) . ?
C14 C15 1.380(4) . ?
C14 C19 1.391(4) . ?
C14 B1 1.609(5) . ?
F1 C17 1.360(4) . ?
C19 C18 1.397(5) . ?
C9 C10 1.376(4) . ?
C9 C8 1.416(4) . ?
C6 C5 1.342(4) . ?
C10 C11 1.375(4) . ?
C11 C12 1.387(5) . ?
C11 N3 1.477(4) . ?
C8 C13 1.362(4) . ?
C13 C12 1.386(5) . ?
C15 C16 1.392(5) . ?
C16 C17 1.353(5) . ?
C20 C21 1.498(6) . ?
N3 O3 1.205(4) . ?
N3 O4 1.221(4) . ?
C18 C17 1.358(5) . ?
C22 C23 1.486(5) . ?

loop_
_geom_torsion_atom_site_label_1
_geom_torsion_atom_site_label_2
_geom_torsion_atom_site_label_3
_geom_torsion_atom_site_label_4
_geom_torsion
_geom_torsion_site_symmetry_1
_geom_torsion_site_symmetry_2
_geom_torsion_site_symmetry_3
_geom_torsion_site_symmetry_4
_geom_torsion_publ_flag
N2 C4 C3 C2 178.9(3) . . . . ?
C5 C4 C3 C2 0.6(4) . . . . ?
C3 C4 N2 C20 173.8(3) . . . . ?
C5 C4 N2 C20 -8.0(5) . . . . ?
C3 C4 N2 C22 -5.3(4) . . . . ?
C5 C4 N2 C22 172.9(3) . . . . ?
B1 O2 C2 C3 -157.6(3) . . . . ?
B1 O2 C2 C1 26.7(4) . . . . ?
C4 C3 C2 O2 -176.4(3) . . . . ?
C4 C3 C2 C1 -0.7(4) . . . . ?
C7 C1 C2 O2 3.8(4) . . . . ?
C6 C1 C2 O2 175.2(3) . . . . ?
C7 C1 C2 C3 -171.8(3) . . . . ?
C6 C1 C2 C3 -0.4(4) . . . . ?
C8 N1 C7 C1 159.3(3) . . . . ?
B1 N1 C7 C1 -5.5(4) . . . . ?
C6 C1 C7 N1 175.0(3) . . . . ?
C2 C1 C7 N1 -14.2(4) . . . . ?
C15 C14 C19 C18 0.5(5) . . . . ?
B1 C14 C19 C18 -179.6(3) . . . . ?
B1 O1 C9 C10 170.1(3) . . . . ?
B1 O1 C9 C8 -10.2(3) . . . . ?
C7 C1 C6 C5 172.9(3) . . . . ?
C2 C1 C6 C5 1.7(4) . . . . ?
O1 C9 C10 C11 179.6(3) . . . . ?
C8 C9 C10 C11 -0.2(4) . . . . ?
C9 C10 C11 C12 2.2(5) . . . . ?
C9 C10 C11 N3 179.8(3) . . . . ?
C1 C6 C5 C4 -1.9(5) . . . . ?
N2 C4 C5 C6 -177.6(3) . . . . ?
C3 C4 C5 C6 0.6(5) . . . . ?
C7 N1 C8 C13 25.1(5) . . . . ?
B1 N1 C8 C13 -168.7(3) . . . . ?
C7 N1 C8 C9 -152.7(3) . . . . ?
B1 N1 C8 C9 13.5(3) . . . . ?
O1 C9 C8 C13 179.5(3) . . . . ?
C10 C9 C8 C13 -0.7(4) . . . . ?
O1 C9 C8 N1 -2.4(3) . . . . ?
C10 C9 C8 N1 177.3(3) . . . . ?
N1 C8 C13 C12 -177.8(3) . . . . ?
C9 C8 C13 C12 -0.4(4) . . . . ?
C19 C14 C15 C16 -0.8(5) . . . . ?
B1 C14 C15 C16 179.3(3) . . . . ?
C14 C15 C16 C17 -0.1(5) . . . . ?
C4 N2 C20 C21 -80.6(5) . . . . ?
C22 N2 C20 C21 98.6(4) . . . . ?
C10 C11 N3 O3 -174.9(3) . . . . ?
C12 C11 N3 O3 3.0(5) . . . . ?
C10 C11 N3 O4 7.8(5) . . . . ?
C12 C11 N3 O4 -174.4(3) . . . . ?
C2 O2 B1 O1 -151.2(2) . . . . ?
C2 O2 B1 N1 -41.8(3) . . . . ?
C2 O2 B1 C14 82.7(3) . . . . ?
C9 O1 B1 O2 131.5(3) . . . . ?
C9 O1 B1 N1 16.7(3) . . . . ?
C9 O1 B1 C14 -102.5(3) . . . . ?
C7 N1 B1 O2 32.5(3) . . . . ?
C8 N1 B1 O2 -135.2(2) . . . . ?
C7 N1 B1 O1 149.2(2) . . . . ?
C8 N1 B1 O1 -18.5(3) . . . . ?
C7 N1 B1 C14 -91.7(3) . . . . ?
C8 N1 B1 C14 100.6(3) . . . . ?
C15 C14 B1 O2 -146.2(3) . . . . ?
C19 C14 B1 O2 33.9(4) . . . . ?
C15 C14 B1 O1 88.2(3) . . . . ?
C19 C14 B1 O1 -91.7(3) . . . . ?
C15 C14 B1 N1 -23.6(4) . . . . ?
C19 C14 B1 N1 156.4(3) . . . . ?
C14 C19 C18 C17 0.6(5) . . . . ?
C15 C16 C17 C18 1.3(5) . . . . ?
C15 C16 C17 F1 -179.5(3) . . . . ?
C19 C18 C17 C16 -1.6(5) . . . . ?
C19 C18 C17 F1 179.3(3) . . . . ?
C4 N2 C22 C23 87.8(4) . . . . ?
C20 N2 C22 C23 -91.4(4) . . . . ?
C10 C11 C12 C13 -3.3(5) . . . . ?
N3 C11 C12 C13 179.0(3) . . . . ?
C8 C13 C12 C11 2.2(5) . . . . ?
